data_7023893
loop_
_publ_author_name
'Hill, Leila R.'
'Blackburn, Octavia A.'
'Jones, Michael W.'
'Tropiano, Manuel'
'S\/orensen, Thomas Just'
'Faulkner, Stephen'

_publ_section_title
;
 Ternary self-assemblies in water: forming a pentanuclear ReLn4 assembly
 by association of binuclear lanthanide binding pockets with
 fac-Re(CO)3(dinicotinate)2Cl.
;
_journal_issue 46
_journal_name_full 'Dalton transactions (Cambridge, England : 2003)'
_journal_page_first 16255
_journal_page_last 16258
_journal_paper_doi 10.1039/c3dt51705e
_journal_volume 42
_journal_year 2013
_chemical_formula_moiety 'C21 H18 Cl N2 O11 Re'
_chemical_formula_sum 'C21 H18 Cl N2 O11 Re'
_chemical_formula_weight 696.03
_chemical_melting_point ?
_space_group_IT_number 2
_symmetry_cell_setting triclinic
_symmetry_space_group_name_Hall '-P 1'
_symmetry_space_group_name_H-M 'P -1'
_atom_sites_solution_hydrogens difmap
_atom_sites_solution_primary direct
_audit_creation_date 2012-10-31
_audit_creation_method CRYSTALS_ver_14.43
_cell_angle_alpha 85.1863(9)
_cell_angle_beta 87.7739(9)
_cell_angle_gamma 65.2832(8)
_cell_formula_units_Z 2
_cell_length_a 10.5500(2)
_cell_length_b 10.7458(2)
_cell_length_c 11.6084(2)
_cell_measurement_reflns_used 5307
_cell_measurement_temperature 150
_cell_measurement_theta_max 27
_cell_measurement_theta_min 5
_cell_volume 1191.23(4)
_computing_cell_refinement 'DENZO/SCALEPACK (Otwinowski & Minor, 1997)'
_computing_data_collection 'COLLECT (Nonius, 2001).'
_computing_data_reduction 'DENZO/SCALEPACK (Otwinowski & Minor, 1997)'
_computing_molecular_graphics 'CAMERON (Watkin et al., 1996)'
_computing_publication_material 'CRYSTALS (Betteridge et al., 2003)'
_computing_structure_refinement 'CRYSTALS (Betteridge et al., 2003)'
_computing_structure_solution 'SIR92 (Altomare et al., 1994)'
_diffrn_ambient_pressure 101
_diffrn_ambient_temperature 150
_diffrn_measured_fraction_theta_full 0.993
_diffrn_measured_fraction_theta_max 0.990
_diffrn_measurement_device Area
_diffrn_measurement_device_type 'Nonius KappaCCD'
_diffrn_measurement_method \w
_diffrn_radiation_monochromator graphite
_diffrn_radiation_type 'Mo K\a'
_diffrn_radiation_wavelength 0.71073
_diffrn_reflns_av_R_equivalents 0.056
_diffrn_reflns_limit_h_max 13
_diffrn_reflns_limit_h_min -13
_diffrn_reflns_limit_k_max 13
_diffrn_reflns_limit_k_min -13
_diffrn_reflns_limit_l_max 15
_diffrn_reflns_limit_l_min 0
_diffrn_reflns_number 48725
_diffrn_reflns_theta_full 26.903
_diffrn_reflns_theta_max 27.452
_diffrn_reflns_theta_min 5.108
_diffrn_standards_number 0
_exptl_absorpt_coefficient_mu 5.276
_exptl_absorpt_correction_T_max 0.35
_exptl_absorpt_correction_T_min 0.26
_exptl_absorpt_correction_type multi-scan
_exptl_absorpt_process_details 'DENZO/SCALEPACK (Otwinowski & Minor, 1997)'
_exptl_crystal_colour yellow
_exptl_crystal_density_diffrn 1.940
_exptl_crystal_density_method 'not measured'
_exptl_crystal_description prism
_exptl_crystal_F_000 676
_exptl_crystal_size_max 0.380
_exptl_crystal_size_mid 0.240
_exptl_crystal_size_min 0.200
_refine_diff_density_max 4.92
_refine_diff_density_min -4.08
_refine_ls_extinction_method None
_refine_ls_goodness_of_fit_ref 1.0994
_refine_ls_hydrogen_treatment constr
_refine_ls_matrix_type full
_refine_ls_number_parameters 327
_refine_ls_number_reflns 5346
_refine_ls_number_restraints 6
_refine_ls_R_factor_all 0.0790
_refine_ls_R_factor_gt 0.0732
_refine_ls_shift/su_max 0.0001768
_refine_ls_shift/su_mean 0.0000049
_refine_ls_structure_factor_coef Fsqd
_refine_ls_weighting_details
;
 Method= Modified Sheldrick 
 w=1/[\s^2^(F^2^) + ( 0.00P)^2^ +45.87P] 
 ,where P=(max(Fo^2^,0) + 2Fc^2^)/3 
;
_refine_ls_weighting_scheme calc
_refine_ls_wR_factor_all 0.2104
_refine_ls_wR_factor_gt 0.2078
_refine_ls_wR_factor_ref 0.2104
_reflns_limit_h_max 13
_reflns_limit_h_min -13
_reflns_limit_k_max 13
_reflns_limit_k_min -13
_reflns_limit_l_max 15
_reflns_limit_l_min 0
_reflns_number_gt 4835
_reflns_number_total 5380
_reflns_threshold_expression I>2.0\s(I)
_oxford_diffrn_Wilson_B_factor 1.45
_oxford_diffrn_Wilson_scale 24.38
_oxford_refine_ls_r_factor_ref 0.0790
_oxford_refine_ls_scale 0.2858(9)
_oxford_reflns_number_all 5346
_oxford_reflns_threshold_expression_ref I>-3.0\s(I)
_oxford_structure_analysis_title '025mt12a At 8:49 on 11/ 5'
_cod_data_source_file c3dt51705e.txt
_cod_data_source_block 2
_cod_depositor_comments
;
The following automatic conversions were performed:

'_chemical_melting_point' value 'not measured' was changed to '?' -
the value is undefined or not given.

Automatic conversion script
Id: cif_fix_values 1891 2012-01-12 08:04:46Z andrius 
;
_cod_original_sg_symbol_Hall '-P 1 '
_cod_original_sg_symbol_H-M 'P -1 '
_cod_database_code 7023893

loop_
_symmetry_equiv_pos_as_xyz
x,y,z
-x,-y,-z

loop_
_atom_site_label
_atom_site_type_symbol
_atom_site_fract_x
_atom_site_fract_y
_atom_site_fract_z
_atom_site_U_iso_or_equiv
_atom_site_occupancy
_atom_site_adp_type
_atom_site_refinement_flags_posn
_atom_site_refinement_flags_adp
Re1 Re 0.81239(6) 0.31915(6) 0.38719(5) 0.0165 1.0000 Uani . .
Cl2 Cl 0.9888(4) 0.3157(4) 0.2404(3) 0.0281 1.0000 Uani . .
N3 N 0.7441(13) 0.5446(12) 0.3732(10) 0.0175 1.0000 Uani . .
C4 C 0.7345(15) 0.6170(15) 0.2711(12) 0.0202 1.0000 Uani . .
C5 C 0.7022(14) 0.7577(15) 0.2625(12) 0.0182 1.0000 Uani . .
C6 C 0.7167(15) 0.6122(14) 0.4696(12) 0.0188 1.0000 Uani . .
C7 C 0.6854(15) 0.7515(14) 0.4686(13) 0.0191 1.0000 Uani . .
C8 C 0.6638(15) 0.8139(15) 0.5808(12) 0.0200 1.0000 Uani . .
O9 O 0.6694(14) 0.9366(11) 0.5691(9) 0.0311 1.0000 Uani . .
C10 C 0.670(2) 0.9972(16) 0.6760(14) 0.0308 1.0000 Uani . .
O11 O 0.6483(14) 0.7592(13) 0.6707(10) 0.0342 1.0000 Uani . .
N12 N 0.6754(13) 0.3453(12) 0.2390(10) 0.0183 1.0000 Uani . .
C13 C 0.5361(14) 0.4231(14) 0.2443(12) 0.0179 1.0000 Uani . .
C14 C 0.4450(14) 0.4282(14) 0.1584(12) 0.0171 1.0000 Uani . .
C15 C 0.2937(15) 0.5148(15) 0.1768(14) 0.0228 1.0000 Uani . .
O16 O 0.2188(11) 0.5179(11) 0.0857(9) 0.0268 1.0000 Uani . .
C17 C 0.0688(15) 0.5954(17) 0.0975(16) 0.0289 1.0000 Uani . .
O18 O 0.2476(12) 0.5750(12) 0.2618(10) 0.0324 1.0000 Uani . .
C19 C 0.4982(15) 0.3521(14) 0.0628(12) 0.0194 1.0000 Uani . .
C20 C 0.6406(15) 0.2751(15) 0.0564(13) 0.0210 1.0000 Uani . .
C21 C 0.7246(16) 0.2738(15) 0.1445(13) 0.0211 1.0000 Uani . .
C22 C 0.9333(15) 0.3017(15) 0.5121(14) 0.0235 1.0000 Uani . .
O23 O 1.0075(12) 0.2943(13) 0.5871(10) 0.0336 1.0000 Uani . .
C24 C 0.6711(17) 0.3284(15) 0.4957(13) 0.0229 1.0000 Uani . U
O25 O 0.5836(11) 0.3324(12) 0.5604(10) 0.0287 1.0000 Uani . U
O27 O 0.6684(17) 0.9561(13) 0.1408(11) 0.0462 1.0000 Uani . .
O28 O 0.7186(11) 0.7581(11) 0.0608(9) 0.0228 1.0000 Uani . .
O3 O 0.8387(12) 0.1436(12) -0.0487(10) 0.0299 1.0000 Uani . .
O8 O 0.9116(17) 0.0075(13) 0.3913(12) 0.0482 1.0000 Uani . .
C9 C 0.8746(16) 0.1239(15) 0.3930(13) 0.0227 1.0000 Uani . .
C11 C 0.6798(16) 0.8247(15) 0.3625(14) 0.0227 1.0000 Uani . .
C12 C 0.6943(16) 0.8366(15) 0.1494(13) 0.0239 1.0000 Uani . .
O4 O 0.6297(13) 0.1842(13) -0.1218(10) 0.0338 1.0000 Uani . .
C18 C 0.7004(17) 0.1946(15) -0.0479(13) 0.0239 1.0000 Uani . .
C23 C 0.7087(19) 0.8284(17) -0.0521(13) 0.0295 1.0000 Uani . .
C25 C 0.9079(19) 0.0771(19) -0.1515(16) 0.0363 1.0000 Uani . .
H41 H 0.7498 0.5717 0.2037 0.0240 1.0000 Uiso R .
H61 H 0.7192 0.5636 0.5402 0.0230 1.0000 Uiso R .
H101 H 0.6448 1.0937 0.6604 0.0460 1.0000 Uiso R .
H102 H 0.7612 0.9536 0.7096 0.0460 1.0000 Uiso R .
H103 H 0.6036 0.9837 0.7286 0.0459 1.0000 Uiso R .
H131 H 0.5000 0.4749 0.3076 0.0220 1.0000 Uiso R .
H171 H 0.0265 0.6152 0.0225 0.0430 1.0000 Uiso R .
H172 H 0.0507 0.6798 0.1312 0.0431 1.0000 Uiso R .
H173 H 0.0311 0.5425 0.1463 0.0431 1.0000 Uiso R .
H191 H 0.4396 0.3526 0.0048 0.0230 1.0000 Uiso R .
H211 H 0.8202 0.2213 0.1388 0.0250 1.0000 Uiso R .
H111 H 0.6618 0.9175 0.3593 0.0271 1.0000 Uiso R .
H231 H 0.7323 0.7634 -0.1100 0.0440 1.0000 Uiso R .
H232 H 0.7718 0.8720 -0.0573 0.0440 1.0000 Uiso R .
H233 H 0.6151 0.8967 -0.0647 0.0440 1.0000 Uiso R .
H251 H 1.0044 0.0613 -0.1505 0.0540 1.0000 Uiso R .
H252 H 0.8641 0.1353 -0.2190 0.0540 1.0000 Uiso R .
H253 H 0.9010 -0.0089 -0.1531 0.0539 1.0000 Uiso R .

loop_
_atom_site_aniso_label
_atom_site_aniso_U_11
_atom_site_aniso_U_22
_atom_site_aniso_U_33
_atom_site_aniso_U_23
_atom_site_aniso_U_13
_atom_site_aniso_U_12
Re1 0.0188(3) 0.0152(3) 0.0139(3) -0.00183(18) 0.00052(19) -0.0052(2)
Cl2 0.0230(17) 0.0281(19) 0.030(2) -0.0049(15) 0.0064(15) -0.0071(15)
N3 0.024(6) 0.015(5) 0.014(6) -0.004(4) 0.001(5) -0.007(5)
C4 0.025(7) 0.022(7) 0.013(7) -0.004(5) 0.001(5) -0.009(6)
C5 0.017(6) 0.021(7) 0.018(7) -0.001(5) 0.000(5) -0.009(5)
C6 0.024(7) 0.019(7) 0.014(7) -0.001(5) 0.000(5) -0.009(6)
C7 0.018(7) 0.017(7) 0.023(7) -0.004(5) 0.000(5) -0.008(5)
C8 0.024(7) 0.022(7) 0.017(7) -0.004(5) 0.001(5) -0.012(6)
O9 0.060(8) 0.022(5) 0.017(5) -0.004(4) -0.006(5) -0.021(5)
C10 0.048(10) 0.020(7) 0.026(8) -0.004(6) -0.011(7) -0.013(7)
O11 0.059(8) 0.036(7) 0.018(6) -0.006(5) 0.008(5) -0.029(6)
N12 0.023(6) 0.017(6) 0.014(6) -0.004(4) 0.001(5) -0.006(5)
C13 0.021(7) 0.015(6) 0.015(7) 0.000(5) 0.000(5) -0.005(5)
C14 0.017(6) 0.019(7) 0.015(7) -0.001(5) 0.002(5) -0.008(5)
C15 0.020(7) 0.021(7) 0.028(8) 0.006(6) 0.000(6) -0.009(6)
O16 0.024(6) 0.030(6) 0.024(6) -0.006(5) -0.003(4) -0.008(5)
C17 0.012(7) 0.031(8) 0.039(9) 0.002(7) -0.003(6) -0.005(6)
O18 0.026(6) 0.032(6) 0.032(6) -0.014(5) 0.004(5) -0.003(5)
C19 0.025(7) 0.018(6) 0.017(7) 0.000(5) 0.001(5) -0.011(6)
C20 0.020(7) 0.020(7) 0.023(7) -0.005(6) 0.005(6) -0.008(6)
C21 0.023(7) 0.019(7) 0.024(7) -0.003(6) 0.004(6) -0.011(6)
C22 0.018(7) 0.022(7) 0.026(8) -0.005(6) 0.003(6) -0.003(6)
O23 0.031(6) 0.041(7) 0.025(6) -0.004(5) -0.005(5) -0.010(5)
C24 0.032(6) 0.020(6) 0.019(6) 0.001(5) -0.011(5) -0.012(5)
O25 0.023(5) 0.032(5) 0.030(6) -0.001(4) 0.003(4) -0.011(4)
O27 0.087(11) 0.024(6) 0.025(7) 0.004(5) 0.001(7) -0.022(7)
O28 0.033(6) 0.020(5) 0.015(5) 0.000(4) 0.001(4) -0.011(4)
O3 0.029(6) 0.036(6) 0.025(6) -0.015(5) 0.008(5) -0.013(5)
O8 0.070(10) 0.024(6) 0.044(8) -0.005(6) 0.001(7) -0.013(6)
C9 0.027(8) 0.022(7) 0.015(7) -0.002(5) -0.002(6) -0.006(6)
C11 0.024(7) 0.014(6) 0.028(8) -0.002(6) -0.003(6) -0.006(6)
C12 0.028(8) 0.020(7) 0.022(8) -0.002(6) 0.000(6) -0.008(6)
O4 0.035(6) 0.038(7) 0.028(6) -0.015(5) -0.001(5) -0.012(5)
C18 0.035(8) 0.022(7) 0.019(7) -0.006(6) 0.005(6) -0.016(6)
C23 0.039(9) 0.032(9) 0.016(7) 0.007(6) 0.001(6) -0.015(7)
C25 0.036(9) 0.037(10) 0.036(10) -0.020(8) 0.010(8) -0.013(8)

loop_
_atom_type_symbol
_atom_type_scat_dispersion_real
_atom_type_scat_dispersion_imag
_atom_type_scat_Cromer_Mann_a1
_atom_type_scat_Cromer_Mann_b1
_atom_type_scat_Cromer_Mann_a2
_atom_type_scat_Cromer_Mann_b2
_atom_type_scat_Cromer_Mann_a3
_atom_type_scat_Cromer_Mann_b3
_atom_type_scat_Cromer_Mann_a4
_atom_type_scat_Cromer_Mann_b4
_atom_type_scat_Cromer_Mann_c
_atom_type_scat_source
C 0.0033 0.0016 2.3100 20.8439 1.0200 10.2075 1.5886 0.5687 0.8650 51.6512 0.2156 'International Tables Vol C 4.2.6.8 and 6.1.1.4'
H 0.0000 0.0000 0.4930 10.5109 0.3229 26.1257 0.1402 3.1424 0.0408 57.7998 0.0030 'International Tables Vol C 4.2.6.8 and 6.1.1.4'
N 0.0061 0.0033 12.2126 0.0057 3.1322 9.8933 2.0125 28.9975 1.1663 0.5826 -11.5290 'International Tables Vol C 4.2.6.8 and 6.1.1.4'
O 0.0106 0.0060 3.0485 13.2771 2.2868 5.7011 1.5463 0.3239 0.8670 32.9089 0.2508 'International Tables Vol C 4.2.6.8 and 6.1.1.4'
Re -1.0185 7.2310 28.7621 1.6719 15.7189 9.0923 14.5564 0.3505 5.4417 52.0861 10.4720 'International Tables Vol C 4.2.6.8 and 6.1.1.4'
Cl 0.1484 0.1585 11.4604 0.0104 7.1964 1.1662 6.2556 18.5194 1.6455 47.7784 -9.5574 'International Tables Vol C 4.2.6.8 and 6.1.1.4'

loop_
_geom_angle_atom_site_label_1
_geom_angle_atom_site_label_2
_geom_angle_atom_site_label_3
_geom_angle
_geom_angle_publ_flag
Cl2 Re1 N3 85.5(3) yes
Cl2 Re1 N12 85.7(3) yes
N3 Re1 N12 88.2(4) yes
Cl2 Re1 C22 92.6(5) yes
N3 Re1 C22 90.2(5) yes
N12 Re1 C22 177.7(6) yes
Cl2 Re1 C24 177.4(5) yes
N3 Re1 C24 92.7(5) yes
N12 Re1 C24 92.4(5) yes
C22 Re1 C24 89.3(6) yes
Cl2 Re1 C9 92.4(5) yes
N3 Re1 C9 177.6(6) yes
N12 Re1 C9 90.7(5) yes
C22 Re1 C9 90.9(6) yes
C24 Re1 C9 89.4(6) yes
Re1 N3 C4 122.4(9) yes
Re1 N3 C6 119.5(9) yes
C4 N3 C6 118.0(12) yes
N3 C4 C5 122.6(13) yes
N3 C4 H41 118.6 no
C5 C4 H41 118.9 no
C4 C5 C11 118.8(13) yes
C4 C5 C12 122.3(13) yes
C11 C5 C12 118.9(13) yes
N3 C6 C7 122.9(13) yes
N3 C6 H61 118.4 no
C7 C6 H61 118.6 no
C6 C7 C8 118.2(13) yes
C6 C7 C11 118.5(13) yes
C8 C7 C11 123.2(13) yes
C7 C8 O9 111.4(12) yes
C7 C8 O11 124.0(13) yes
O9 C8 O11 124.5(13) yes
C8 O9 C10 115.7(12) yes
O9 C10 H101 109.5 no
O9 C10 H102 109.5 no
H101 C10 H102 109.8 no
O9 C10 H103 109.0 no
H101 C10 H103 109.6 no
H102 C10 H103 109.3 no
Re1 N12 C13 121.2(9) yes
Re1 N12 C21 121.4(10) yes
C13 N12 C21 117.1(12) yes
N12 C13 C14 122.5(13) yes
N12 C13 H131 118.7 no
C14 C13 H131 118.8 no
C13 C14 C15 116.8(13) yes
C13 C14 C19 119.2(13) yes
C15 C14 C19 123.9(13) yes
C14 C15 O16 111.0(13) yes
C14 C15 O18 123.7(14) yes
O16 C15 O18 125.3(14) yes
C15 O16 C17 115.1(12) yes
O16 C17 H171 109.3 no
O16 C17 H172 109.0 no
H171 C17 H172 109.5 no
O16 C17 H173 109.6 no
H171 C17 H173 109.8 no
H172 C17 H173 109.6 no
C14 C19 C20 118.2(13) yes
C14 C19 H191 121.0 no
C20 C19 H191 120.7 no
C19 C20 C21 119.6(14) yes
C19 C20 C18 119.0(14) yes
C21 C20 C18 121.4(13) yes
C20 C21 N12 123.3(14) yes
C20 C21 H211 118.4 no
N12 C21 H211 118.3 no
Re1 C22 O23 178.2(14) yes
Re1 C24 O25 178.4(13) yes
C12 O28 C23 115.3(12) yes
C18 O3 C25 116.3(13) yes
Re1 C9 O8 177.0(14) yes
C7 C11 C5 119.1(13) yes
C7 C11 H111 120.5 no
C5 C11 H111 120.4 no
C5 C12 O28 112.1(12) yes
C5 C12 O27 123.0(14) yes
O28 C12 O27 124.9(15) yes
C20 C18 O3 111.1(13) yes
C20 C18 O4 123.3(15) yes
O3 C18 O4 125.6(14) yes
O28 C23 H231 109.5 no
O28 C23 H232 109.6 no
H231 C23 H232 109.4 no
O28 C23 H233 109.7 no
H231 C23 H233 109.3 no
H232 C23 H233 109.3 no
O3 C25 H251 109.5 no
O3 C25 H252 109.4 no
H251 C25 H252 109.4 no
O3 C25 H253 109.5 no
H251 C25 H253 109.5 no
H252 C25 H253 109.5 no

loop_
_geom_bond_atom_site_label_1
_geom_bond_atom_site_label_2
_geom_bond_distance
_geom_bond_publ_flag
Re1 Cl2 2.464(4) yes
Re1 N3 2.213(11) yes
Re1 N12 2.213(12) yes
Re1 C22 1.914(16) yes
Re1 C24 1.889(17) yes
Re1 C9 1.914(15) yes
N3 C4 1.345(18) yes
N3 C6 1.342(18) yes
C4 C5 1.40(2) yes
C4 H41 0.930 no
C5 C11 1.38(2) yes
C5 C12 1.49(2) yes
C6 C7 1.391(19) yes
C6 H61 0.929 no
C7 C8 1.48(2) yes
C7 C11 1.39(2) yes
C8 O9 1.340(17) yes
C8 O11 1.194(18) yes
O9 C10 1.451(18) yes
C10 H101 0.959 no
C10 H102 0.959 no
C10 H103 0.960 no
N12 C13 1.355(18) yes
N12 C21 1.352(18) yes
C13 C14 1.393(19) yes
C13 H131 0.930 no
C14 C15 1.491(19) yes
C14 C19 1.391(19) yes
C15 O16 1.335(19) yes
C15 O18 1.198(19) yes
O16 C17 1.455(17) yes
C17 H171 0.960 no
C17 H172 0.959 no
C17 H173 0.959 no
C19 C20 1.38(2) yes
C19 H191 0.929 no
C20 C21 1.37(2) yes
C20 C18 1.51(2) yes
C21 H211 0.930 no
C22 O23 1.169(19) yes
C24 O25 1.156(19) yes
O27 C12 1.192(19) yes
O28 C12 1.333(18) yes
O28 C23 1.441(17) yes
O3 C18 1.326(19) yes
O3 C25 1.451(19) yes
O8 C9 1.146(19) yes
C11 H111 0.932 no
O4 C18 1.200(19) yes
C23 H231 0.960 no
C23 H232 0.959 no
C23 H233 0.961 no
C25 H251 0.960 no
C25 H252 0.960 no
C25 H253 0.959 no

loop_
_geom_hbond_atom_site_label_D
_geom_hbond_atom_site_label_H
_geom_hbond_atom_site_label_A
_geom_hbond_site_symmetry_A
_geom_hbond_angle_DHA
_geom_hbond_distance_DH
_geom_hbond_distance_HA
_geom_hbond_distance_DA
_geom_hbond_publ_flag
C6 H61 O18 2_666 174.1(4) 0.929 2.583 3.51(2) yes
C10 H101 O25 1_565 163.9(4) 0.959 2.553 3.48(2) yes
C13 H131 O25 2_666 162.7(4) 0.930 2.513 3.41(2) yes
C19 H191 O28 2_665 144.9(4) 0.929 2.588 3.39(2) yes

loop_
_oxford_twin_element_scale_factors
0.433(5)
0.009(3)
0.558(5)
